data_4076043
loop_
_publ_author_name
'Bruce, Michael I.'
'Low, Paul J.'
'Hartl, Franti\<sek'
'Humphrey, Paul A.'
'de Montigny, Fr\'ed\'eric'
'Jevric, Martyn'
'Lapinte, Claude'
'Perkins, Gary J.'
'Roberts, Rachel L.'
'Skelton, Brian W.'
'White, Allan H.'

_publ_section_title
;
 Syntheses, Structures, Some Reactions, and Electrochemical Oxidation of
 Ferrocenylethynyl Complexes of Iron, Ruthenium, and Osmium
;
_journal_issue 22
_journal_name_full Organometallics
_journal_page_first 5241
_journal_paper_doi 10.1021/om050483l
_journal_volume 24
_journal_year 2005
_chemical_formula_moiety 'C49 H38 Fe1 N4 Os1 P2, C H2 Cl2'
_chemical_formula_sum 'C50 H40 Cl2 Fe N4 Os P2'
_chemical_formula_weight 1075.83
_space_group_IT_number 14
_symmetry_cell_setting monoclinic
_symmetry_space_group_name_Hall '-P 2yn'
_symmetry_space_group_name_H-M 'P 1 21/n 1'
_cell_angle_alpha 90.00000
_cell_angle_beta 96.5620(10)
_cell_angle_gamma 90.00000
_cell_formula_units_Z 4
_cell_length_a 8.9577(5)
_cell_length_b 19.2650(10)
_cell_length_c 25.1240(10)
_cell_measurement_reflns_used 8726
_cell_measurement_temperature 150(2)
_cell_measurement_theta_max 37.5
_cell_measurement_theta_min 2.26
_cell_volume 4307.2(4)
_computing_cell_refinement 'Siemens SAINT (Siemens, 1995)'
_computing_data_collection 'Siemens SMART (Siemens, 1995)'
_computing_data_reduction 'Siemens SAINT'
_computing_molecular_graphics xtal
_computing_publication_material 'xtal BONDLA CIFIO'
_computing_structure_refinement 'xtal CRYLSQ'
_computing_structure_solution xtal
_diffrn_ambient_temperature 150(2)
_diffrn_measured_fraction_theta_full 1.0
_diffrn_measured_fraction_theta_max 1.0
_diffrn_measurement_device_type
;
Bruker SMART CCD diffractometer
;
_diffrn_measurement_method '\w scans'
_diffrn_radiation_detector 'CCD area detector'
_diffrn_radiation_monochromator graphite
_diffrn_radiation_source 'sealed tube'
_diffrn_radiation_type 'Mo K\a'
_diffrn_radiation_wavelength .71073
_diffrn_reflns_av_R_equivalents .049
_diffrn_reflns_av_sigmaI/netI .059
_diffrn_reflns_limit_h_max 15
_diffrn_reflns_limit_h_min -15
_diffrn_reflns_limit_k_max 33
_diffrn_reflns_limit_k_min -33
_diffrn_reflns_limit_l_max 42
_diffrn_reflns_limit_l_min -42
_diffrn_reflns_number 86300
_diffrn_reflns_theta_full 37.5
_diffrn_reflns_theta_max 37.5
_diffrn_reflns_theta_min 1.34
_diffrn_standards_decay_% 0
_diffrn_standards_number 0
_exptl_absorpt_coefficient_mu 3.524
_exptl_absorpt_correction_T_max 1
_exptl_absorpt_correction_T_min .88
_exptl_absorpt_correction_type multi-scan
_exptl_absorpt_process_details
;
 SADABS; Sheldrick, 1996
;
_exptl_crystal_colour dark
_exptl_crystal_density_diffrn 1.659
_exptl_crystal_density_method 'not measured'
_exptl_crystal_description plate
_exptl_crystal_F_000 2136
_exptl_crystal_size_max .34
_exptl_crystal_size_mid .17
_exptl_crystal_size_min .16
_refine_diff_density_max 3.656
_refine_diff_density_min -2.422
_refine_ls_extinction_method none
_refine_ls_goodness_of_fit_all 1.083
_refine_ls_goodness_of_fit_ref .90
_refine_ls_hydrogen_treatment noref
_refine_ls_matrix_type full
_refine_ls_number_constraints 0
_refine_ls_number_parameters 541
_refine_ls_number_reflns 22627
_refine_ls_number_restraints 0
_refine_ls_R_factor_all .064
_refine_ls_R_factor_gt .042
_refine_ls_shift/su_max .003
_refine_ls_shift/su_mean .0002
_refine_ls_structure_factor_coef Fsqd
_refine_ls_weighting_scheme calc
_refine_ls_wR_factor_all .13
_refine_ls_wR_factor_ref .087
_reflns_d_resolution_high .583
_reflns_d_resolution_low 15.204
_reflns_Friedel_coverage 0
_reflns_limit_h_max 15
_reflns_limit_h_min 0
_reflns_limit_k_max 33
_reflns_limit_k_min 0
_reflns_limit_l_max 41
_reflns_limit_l_min -42
_reflns_number_gt 17452
_reflns_number_total 22627
_reflns_threshold_expression 'I    > 2.00 sig(I)'
_cod_data_source_file om050483lsi20050611_121017.cif
_cod_data_source_block br1127
_cod_original_sg_symbol_Hall -p_2yn
_cod_original_sg_symbol_H-M P_1_21/n_1
_cod_original_formula_sum 'C50 H40 Cl2 Fe1 N4 Os1 P2'
_cod_database_code 4076043

loop_
_symmetry_equiv_pos_as_xyz
+x,+y,+z
1/2-x,1/2+y,1/2-z
-x,-y,-z
1/2+x,1/2-y,1/2+z

loop_
_atom_site_label
_atom_site_fract_x
_atom_site_fract_y
_atom_site_fract_z
_atom_site_U_iso_or_equiv
_atom_site_adp_type
_atom_site_occupancy
Os .484728(13) .301111(6) .113241(5) .01253(5) Uani 1.00000
Fe .78756(6) .13379(3) -.04048(2) .0195(2) Uani 1.00000
P1 .66232(10) .24712(5) .17445(4) .0154(3) Uani 1.00000
C111 .6171(4) .2481(2) .24334(14) .0207(14) Uani 1.00000
C112 .4860(5) .2148(3) .25580(17) .0265(18) Uani 1.00000
C113 .4453(6) .2164(3) .3074(2) .036(2) Uani 1.00000
C114 .5339(7) .2499(4) .3480(2) .042(3) Uani 1.00000
C115 .6635(7) .2815(4) .3365(2) .041(3) Uani 1.00000
C116 .7080(6) .2802(3) .28513(17) .029(2) Uani 1.00000
C121 .7188(4) .15655(18) .16605(14) .0158(12) Uani 1.00000
C122 .6057(4) .1061(2) .15997(15) .0196(14) Uani 1.00000
C123 .6378(5) .0379(2) .14957(17) .0229(15) Uani 1.00000
C124 .7862(5) .0176(2) .1447(2) .0269(17) Uani 1.00000
C125 .8978(4) .0659(2) .15144(15) .0193(13) Uani 1.00000
C126 .8663(4) .1351(2) .16304(16) .0188(13) Uani 1.00000
C10 .8412(4) .2953(2) .17766(15) .0187(13) Uani 1.00000
C20 .8638(4) .3192(2) .12104(16) .0187(13) Uani 1.00000
P2 .69069(10) .36391(5) .09472(4) .0141(3) Uani 1.00000
C211 .7155(4) .44756(19) .13109(15) .0176(13) Uani 1.00000
C212 .6757(5) .4534(2) .18328(15) .0211(14) Uani 1.00000
C213 .6973(5) .5151(3) .21125(18) .0280(18) Uani 1.00000
C214 .7585(7) .5721(3) .1880(2) .033(2) Uani 1.00000
C215 .8032(6) .5667(2) .1375(2) .031(2) Uani 1.00000
C216 .7810(5) .5049(2) .10887(17) .0238(16) Uani 1.00000
C221 .7241(4) .39236(18) .02799(14) .0158(12) Uani 1.00000
C222 .6034(4) .4190(2) -.00658(17) .0219(15) Uani 1.00000
C223 .6252(5) .4444(3) -.05715(18) .0271(18) Uani 1.00000
C224 .7689(6) .4446(2) -.07246(18) .0274(18) Uani 1.00000
C225 .8892(5) .4191(2) -.03885(19) .0254(17) Uani 1.00000
C226 .8668(5) .3932(2) .01132(17) .0223(15) Uani 1.00000
C1 .3840(4) .16977(18) .04868(14) .0163(12) Uani 1.00000
C11 .3003(4) .1476(2) .09091(17) .0208(14) Uani 1.00000
N11 .2315(4) .1263(2) .12336(16) .0266(16) Uani 1.00000
C12 .3520(4) .1314(2) .00062(17) .0223(15) Uani 1.00000
N12 .3152(5) .1005(2) -.03838(18) .0327(19) Uani 1.00000
C2 .4789(3) .22748(17) .05330(13) .0146(11) Uani 1.00000
C3 .5564(4) .23739(17) .00419(13) .0144(11) Uani 1.00000
C4 .4814(4) .27037(19) -.03934(14) .0169(12) Uani 1.00000
C41 .3335(4) .2971(2) -.03695(15) .0210(14) Uani 1.00000
N41 .2141(4) .3187(2) -.03560(16) .0283(16) Uani 1.00000
C42 .5367(5) .2792(2) -.09015(16) .0234(16) Uani 1.00000
N42 .5769(6) .2856(3) -.13151(18) .040(2) Uani 1.00000
C101 .2316(4) .3021(2) .09715(17) .0194(14) Uani 1.00000
C102 .2688(4) .2871(2) .15155(16) .0204(14) Uani 1.00000
C103 .3528(4) .3457(2) .17569(16) .0214(14) Uani 1.00000
C104 .3598(4) .3965(2) .13484(16) .0202(14) Uani 1.00000
C105 .2865(4) .3695(2) .08584(15) .0188(13) Uani 1.00000
C301 .7090(4) .21052(19) .00531(14) .0166(12) Uani 1.00000
C302 .8275(4) .23493(19) -.02369(15) .0184(13) Uani 1.00000
C303 .9585(4) .1950(2) -.00698(17) .0219(15) Uani 1.00000
C304 .9195(4) .1447(3) .03057(18) .0254(17) Uani 1.00000
C305 .7673(4) .1533(2) .03783(16) .0216(15) Uani 1.00000
C301' .6228(6) .1012(2) -.0990(2) .0291(19) Uani 1.00000
C302' .7519(7) .1234(3) -.1224(2) .036(2) Uani 1.00000
C303' .8723(7) .0808(4) -.0997(3) .047(3) Uani 1.00000
C304' .8209(8) .0338(3) -.0633(3) .046(3) Uani 1.00000
C305' .6658(6) .0468(2) -.0622(2) .034(2) Uani 1.00000
C0 .3530(10) .0098(6) .2339(4) .068(5) Uani 1.00000
Cl1 .2028(3) .0414(2) .26740(11) .0946(19) Uani 1.00000
Cl2 .4177(3) -.07073(15) .25678(11) .0781(15) Uani 1.00000
H112 .42220 .19150 .22824 .03300 Uiso 1.00000
H113 .35343 .19365 .31497 .04200 Uiso 1.00000
H114 .50890 .25113 .38393 .04900 Uiso 1.00000
H115 .72719 .30496 .36387 .04700 Uiso 1.00000
H116 .79974 .30217 .27770 .03800 Uiso 1.00000
H122 .50464 .11951 .16486 .02300 Uiso 1.00000
H123 .55752 .00479 .14363 .02900 Uiso 1.00000
H124 .80682 -.02959 .13633 .03000 Uiso 1.00000
H125 .99981 .05286 .15013 .02500 Uiso 1.00000
H126 .94462 .16790 .16822 .02200 Uiso 1.00000
H10a .83838 .33415 .20099 .02200 Uiso 1.00000
H10b .92210 .26545 .19181 .02200 Uiso 1.00000
H20a .88265 .28026 .09968 .02200 Uiso 1.00000
H20b .94818 .34996 .12278 .02200 Uiso 1.00000
H212 .63142 .41447 .19934 .02300 Uiso 1.00000
H213 .66895 .51884 .24672 .03400 Uiso 1.00000
H214 .76980 .61534 .20749 .03700 Uiso 1.00000
H215 .85107 .60444 .12257 .03700 Uiso 1.00000
H216 .81093 .50247 .07406 .02800 Uiso 1.00000
H222 .50595 .41877 .00512 .02400 Uiso 1.00000
H223 .54322 .46249 -.07991 .03400 Uiso 1.00000
H224 .78588 .46236 -.10728 .03300 Uiso 1.00000
H225 .98921 .41954 -.04896 .03200 Uiso 1.00000
H226 .95086 .37517 .03439 .02300 Uiso 1.00000
H102 .24696 .24550 .16966 .02700 Uiso 1.00000
H103 .39142 .35086 .21224 .02700 Uiso 1.00000
H104 .40930 .44020 .13954 .02400 Uiso 1.00000
H105 .27461 .39272 .05228 .02400 Uiso 1.00000
H101 .17685 .27275 .07126 .02400 Uiso 1.00000
H302 .82163 .27202 -.04954 .02100 Uiso 1.00000
H303 1.05531 .20130 -.01800 .02900 Uiso 1.00000
H304 .98704 .11138 .04746 .02700 Uiso 1.00000
H305 .71277 .12620 .06088 .02500 Uiso 1.00000
H301' .52516 .11932 -.10642 .03500 Uiso 1.00000
H302' .75640 .16010 -.14839 .04600 Uiso 1.00000
H303' .97224 .08431 -.11016 .05600 Uiso 1.00000
H304' .88015 .00014 -.04127 .05600 Uiso 1.00000
H305' .60110 .02185 -.04061 .04200 Uiso 1.00000
H0a .43234 .04588 .23873 .09800 Uiso 1.00000
H0b .31859 .01040 .19603 .09800 Uiso 1.00000

loop_
_atom_site_aniso_label
_atom_site_aniso_U_11
_atom_site_aniso_U_22
_atom_site_aniso_U_33
_atom_site_aniso_U_12
_atom_site_aniso_U_13
_atom_site_aniso_U_23
Os .01086(5) .01255(5) .01458(5) .00080(3) .00322(3) .00039(3)
Fe .0184(2) .0171(2) .0235(2) .00061(17) .00475(17) -.00544(17)
P1 .0161(3) .0150(3) .0156(3) .0017(3) .0030(3) .0001(3)
C111 .0248(16) .0219(15) .0150(13) .0095(12) .0003(11) .0014(11)
C112 .0301(19) .030(2) .0216(17) .0046(15) .0108(14) .0038(14)
C113 .036(2) .053(3) .0211(19) .011(2) .0122(16) .0067(19)
C114 .052(3) .056(3) .0196(19) .023(3) .0124(19) .007(2)
C115 .052(3) .053(3) .0177(19) .010(3) .0043(19) -.0033(19)
C116 .037(2) .035(2) .0156(16) .0044(18) .0009(14) -.0013(14)
C121 .0158(12) .0154(13) .0159(13) -.0008(10) .0006(9) -.0004(10)
C122 .0150(13) .0240(16) .0189(14) -.0031(11) -.0026(10) .0024(11)
C123 .0260(17) .0181(15) .0236(17) .0009(12) -.0008(13) -.0027(12)
C124 .031(2) .0180(16) .032(2) .0045(14) .0038(15) -.0054(14)
C125 .0166(13) .0197(14) .0216(15) .0080(11) .0025(11) .0029(11)
C126 .0131(12) .0176(14) .0261(16) .0004(10) .0046(11) -.0008(11)
C10 .0150(12) .0204(14) .0197(14) -.0018(11) -.0023(10) .0062(11)
C20 .0132(12) .0171(14) .0260(16) .0004(10) .0026(10) -.0025(11)
P2 .0130(3) .0128(3) .0168(3) -.0002(2) .0035(3) -.0006(3)
C211 .0177(13) .0162(13) .0196(14) -.0010(10) .0048(10) .0006(10)
C212 .0283(17) .0204(15) .0149(14) -.0026(13) .0036(11) -.0031(11)
C213 .032(2) .028(2) .0237(18) .0012(16) .0009(14) -.0084(14)
C214 .044(3) .025(2) .029(2) -.0044(18) .0068(18) -.0075(16)
C215 .049(3) .0172(16) .027(2) -.0113(16) .0024(17) -.0013(13)
C216 .0300(18) .0192(15) .0237(17) -.0067(13) .0100(14) .0004(12)
C221 .0125(11) .0172(13) .0181(13) .0001(9) .0034(9) .0017(10)
C222 .0196(14) .0202(15) .0265(17) .0014(12) .0054(12) .0060(13)
C223 .0243(17) .031(2) .0268(19) .0015(15) .0066(14) .0084(15)
C224 .037(2) .0239(18) .0231(17) .0040(15) .0103(15) .0090(14)
C225 .0287(18) .0192(15) .031(2) .0011(13) .0159(15) .0046(14)
C226 .0220(15) .0201(15) .0268(17) -.0005(12) .0118(13) -.0012(13)
C1 .0130(11) .0166(13) .0191(13) .0003(10) .0010(9) -.0008(10)
C11 .0126(12) .0201(15) .0299(18) -.0015(11) .0029(11) .0019(13)
N11 .0215(14) .0290(17) .0291(17) -.0048(13) .0022(12) .0053(13)
C12 .0208(15) .0194(15) .0270(17) -.0037(12) .0043(12) -.0031(12)
N12 .0302(18) .034(2) .033(2) -.0081(15) .0016(15) -.0116(16)
C2 .0100(10) .0159(12) .0172(13) .0010(9) -.0014(9) -.0013(10)
C3 .0138(11) .0136(12) .0163(12) .0014(9) .0036(9) -.0024(9)
C4 .0162(12) .0186(14) .0156(13) .0035(10) .0008(10) .0041(10)
C41 .0201(15) .0241(16) .0182(15) -.0028(12) .0001(11) -.0020(12)
N41 .0251(16) .0325(19) .0256(16) .0080(14) -.0049(12) .0050(14)
C42 .0295(18) .0228(16) .0182(15) .0030(14) .0042(12) .0020(12)
N42 .051(3) .046(3) .0240(19) .002(2) .0121(18) .0074(17)
C101 .0076(11) .0219(15) .0289(17) .0009(10) .0021(10) -.0003(12)
C102 .0134(12) .0229(16) .0258(16) -.0004(11) .0057(11) -.0047(12)
C103 .0210(14) .0243(16) .0198(15) .0070(12) .0059(11) .0006(12)
C104 .0191(14) .0177(14) .0248(16) .0055(11) .0060(12) -.0027(11)
C105 .0126(12) .0210(15) .0227(15) .0068(10) .0011(10) .0025(11)
C301 .0152(12) .0188(14) .0164(13) -.0003(10) .0052(10) -.0066(10)
C302 .0189(13) .0155(13) .0217(15) -.0003(10) .0066(11) -.0023(11)
C303 .0129(13) .0288(18) .0243(16) -.0006(11) .0034(11) -.0052(13)
C304 .0158(14) .034(2) .0266(18) .0055(13) .0025(12) -.0019(15)
C305 .0215(15) .0226(16) .0202(15) .0044(12) -.0005(11) -.0004(12)
C301' .034(2) .0247(19) .028(2) -.0067(16) .0019(16) -.0043(15)
C302' .044(3) .041(3) .027(2) -.013(2) .0164(19) -.0120(18)
C303' .034(2) .053(3) .057(4) -.001(2) .016(2) -.040(3)
C304' .048(3) .026(2) .064(4) .008(2) .000(3) -.020(2)
C305' .039(2) .0186(17) .045(3) .0011(16) .004(2) -.0065(17)
C0 .065(5) .085(6) .061(5) -.001(5) .033(4) .016(4)
Cl1 .0690(15) .155(3) .0615(14) .0243(17) .0171(11) .0313(16)
Cl2 .0534(11) .0929(18) .0868(17) -.0035(11) .0026(11) .0390(14)

loop_
_atom_type_symbol
_atom_type_oxidation_number
_atom_type_number_in_cell
_atom_type_scat_dispersion_real
_atom_type_scat_dispersion_imag
_atom_type_scat_source
C 0 200 .002 .002 'IT Vol C. Table 6.1.1.4  Table 6.1.1.5'
H 0 160 0 0 'IT Vol C. Table 6.1.1.4  Table 6.1.1.5'
Cl 0 8 .132 .159 'IT Vol C. Table 6.1.1.4  Table 6.1.1.5'
Fe 0 4 .301 .845 'IT Vol C. Table 6.1.1.4  Table 6.1.1.5'
N 0 16 .004 .003 'IT Vol C. Table 6.1.1.4  Table 6.1.1.5'
Os 0 4 -1.816 7.605 'IT Vol C. Table 6.1.1.4  Table 6.1.1.5'
P 0 8 .09 .095 'IT Vol C. Table 6.1.1.4  Table 6.1.1.5'

loop_
_geom_angle_atom_site_label_1
_geom_angle_atom_site_label_2
_geom_angle_atom_site_label_3
_geom_angle
P1 Os P2 82.25(3)
P1 Os C2 97.65(9)
P1 Os C101 135.94(11)
P1 Os C102 102.56(10)
P1 Os C103 94.83(10)
P1 Os C104 121.79(10)
P1 Os C105 156.60(10)
P2 Os C2 99.66(9)
P2 Os C101 140.60(10)
P2 Os C102 152.89(11)
P2 Os C103 116.08(11)
P2 Os C104 92.95(10)
P2 Os C105 104.65(10)
C2 Os C101 86.22(13)
C2 Os C102 105.99(13)
C2 Os C103 143.40(13)
C2 Os C104 139.92(13)
C2 Os C105 103.04(13)
C101 Os C102 35.99(14)
C101 Os C103 61.50(14)
C101 Os C104 61.28(14)
C101 Os C105 36.93(14)
C102 Os C103 37.50(14)
C102 Os C104 61.61(14)
C102 Os C105 61.33(14)
C103 Os C104 36.99(15)
C103 Os C105 61.93(14)
C104 Os C105 36.89(14)
C301 Fe C302 41.32(15)
C301 Fe C303 68.91(15)
C301 Fe C304 68.60(16)
C301 Fe C305 41.18(15)
C301 Fe C301' 110.91(17)
C301 Fe C302' 127.5(2)
C301 Fe C303' 163.8(2)
C301 Fe C304' 155.5(2)
C301 Fe C305' 122.4(2)
C302 Fe C303 41.17(15)
C302 Fe C304 69.25(17)
C302 Fe C305 69.62(16)
C302 Fe C301' 122.67(17)
C302 Fe C302' 107.9(2)
C302 Fe C303' 124.7(2)
C302 Fe C304' 160.4(2)
C302 Fe C305' 157.87(19)
C303 Fe C304 40.91(18)
C303 Fe C305 68.81(17)
C303 Fe C301' 156.30(18)
C303 Fe C302' 119.6(2)
C303 Fe C303' 105.6(2)
C303 Fe C304' 122.4(2)
C303 Fe C305' 160.0(2)
C304 Fe C305 40.44(16)
C304 Fe C301' 162.6(2)
C304 Fe C302' 153.6(2)
C304 Fe C303' 117.9(2)
C304 Fe C304' 104.7(2)
C304 Fe C305' 123.9(2)
C305 Fe C301' 127.72(19)
C305 Fe C302' 165.1(2)
C305 Fe C303' 152.7(2)
C305 Fe C304' 118.6(2)
C305 Fe C305' 107.9(2)
C301' Fe C302' 40.5(2)
C301' Fe C303' 67.7(2)
C301' Fe C304' 68.1(2)
C301' Fe C305' 40.6(2)
C302' Fe C303' 40.8(2)
C302' Fe C304' 68.8(3)
C302' Fe C305' 68.6(2)
C303' Fe C304' 40.3(3)
C303' Fe C305' 67.8(3)
C304' Fe C305' 40.6(2)
Os P1 C111 114.43(13)
Os P1 C121 121.68(11)
Os P1 C10 109.20(12)
C111 P1 C121 102.29(17)
C111 P1 C10 103.88(18)
C121 P1 C10 103.50(16)
P1 C111 C112 119.3(3)
P1 C111 C116 123.0(3)
C112 C111 C116 117.7(4)
C111 C112 C113 121.0(4)
C111 C112 H112 119.9
C113 C112 H112 119.2
C112 C113 C114 120.7(5)
C112 C113 H113 119.5
C114 C113 H113 119.8
C113 C114 C115 118.8(5)
C113 C114 H114 122.2
C115 C114 H114 119.0
C114 C115 C116 121.8(5)
C114 C115 H115 120.5
C116 C115 H115 117.7
C111 C116 C115 120.0(5)
C111 C116 H116 119.1
C115 C116 H116 120.9
P1 C121 C122 117.9(3)
P1 C121 C126 124.2(3)
C122 C121 C126 117.8(3)
C121 C122 C123 121.3(3)
C121 C122 H122 118.6
C123 C122 H122 120.1
C122 C123 C124 120.2(4)
C122 C123 H123 119.6
C124 C123 H123 120.1
C123 C124 C125 119.2(4)
C123 C124 H124 119.5
C125 C124 H124 121.3
C124 C125 C126 120.9(4)
C124 C125 H125 120.7
C126 C125 H125 118.4
C121 C126 C125 120.5(3)
C121 C126 H126 119.3
C125 C126 H126 120.1
P1 C10 C20 108.5(2)
P1 C10 H10a 109.7
P1 C10 H10b 109.3
C20 C10 H10a 110.5
C20 C10 H10b 110.5
H10a C10 H10b 108.3
C10 C20 P2 106.3(2)
C10 C20 H20a 109.8
C10 C20 H20b 109.4
P2 C20 H20a 111.5
P2 C20 H20b 110.9
H20a C20 H20b 108.9
Os P2 C20 110.24(12)
Os P2 C211 114.32(12)
Os P2 C221 124.42(11)
C20 P2 C211 100.49(16)
C20 P2 C221 104.63(17)
C211 P2 C221 99.73(16)
P2 C211 C212 120.1(3)
P2 C211 C216 121.5(3)
C212 C211 C216 118.2(3)
C211 C212 C213 120.6(4)
C211 C212 H212 119.4
C213 C212 H212 120.0
C212 C213 C214 120.4(4)
C212 C213 H213 120.1
C214 C213 H213 119.5
C213 C214 C215 119.9(5)
C213 C214 H214 119.5
C215 C214 H214 120.5
C214 C215 C216 120.1(5)
C214 C215 H215 120.0
C216 C215 H215 119.9
C211 C216 C215 120.8(4)
C211 C216 H216 120.5
C215 C216 H216 118.8
P2 C221 C222 118.9(3)
P2 C221 C226 122.3(3)
C222 C221 C226 118.6(4)
C221 C222 C223 120.9(4)
C221 C222 H222 118.4
C223 C222 H222 120.7
C222 C223 C224 119.0(4)
C222 C223 H223 120.1
C224 C223 H223 120.9
C223 C224 C225 120.9(4)
C223 C224 H224 119.9
C225 C224 H224 119.1
C224 C225 C226 119.9(4)
C224 C225 H225 121.5
C226 C225 H225 118.6
C221 C226 C225 120.6(4)
C221 C226 H226 119.9
C225 C226 H226 119.5
C11 C1 C12 113.8(3)
C11 C1 C2 122.8(3)
C12 C1 C2 123.3(3)
C1 C11 N11 176.2(4)
C1 C12 N12 175.2(5)
Os C2 C1 124.9(3)
Os C2 C3 122.6(2)
C1 C2 C3 111.6(3)
C2 C3 C4 119.1(3)
C2 C3 C301 117.4(3)
C4 C3 C301 123.5(3)
C3 C4 C41 120.3(3)
C3 C4 C42 125.3(3)
C41 C4 C42 114.3(3)
C4 C41 N41 179.3(5)
C4 C42 N42 178.0(5)
Os C101 C102 72.6(2)
Os C101 C105 71.44(19)
Os C101 H101 123.0
C102 C101 C105 109.4(3)
C102 C101 H101 126.2
C105 C101 H101 124.4
Os C102 C101 71.4(2)
Os C102 C103 70.1(2)
Os C102 H102 122.3
C101 C102 C103 107.6(3)
C101 C102 H102 126.9
C103 C102 H102 125.5
Os C103 C102 72.4(2)
Os C103 C104 71.9(2)
Os C103 H103 123.7
C102 C103 C104 107.3(3)
C102 C103 H103 126.8
C104 C103 H103 125.8
Os C104 C103 71.1(2)
Os C104 C105 71.7(2)
Os C104 H104 121.0
C103 C104 C105 108.5(3)
C103 C104 H104 125.2
C105 C104 H104 126.3
Os C105 C101 71.6(2)
Os C105 C104 71.4(2)
Os C105 H105 123.4
C101 C105 C104 107.2(3)
C101 C105 H105 126.7
C104 C105 H105 126.1
Fe C301 C3 128.8(2)
Fe C301 C302 68.2(2)
Fe C301 C305 68.8(2)
C3 C301 C302 128.3(3)
C3 C301 C305 124.3(3)
C302 C301 C305 107.4(3)
Fe C302 C301 70.5(2)
Fe C302 C303 70.2(2)
Fe C302 H302 125.5
C301 C302 C303 107.8(3)
C301 C302 H302 126.8
C303 C302 H302 125.4
Fe C303 C302 68.7(2)
Fe C303 C304 69.5(2)
Fe C303 H303 128.6
C302 C303 C304 107.9(3)
C302 C303 H303 126.5
C304 C303 H303 125.6
Fe C304 C303 69.6(2)
Fe C304 C305 69.6(2)
Fe C304 H304 126.8
C303 C304 C305 108.7(4)
C303 C304 H304 124.4
C305 C304 H304 126.9
Fe C305 C301 70.0(2)
Fe C305 C304 70.0(2)
Fe C305 H305 126.5
C301 C305 C304 108.2(4)
C301 C305 H305 126.0
C304 C305 H305 125.8
Fe C301' C302' 69.7(3)
Fe C301' C305' 69.0(3)
Fe C301' H301' 127.2
C302' C301' C305' 108.6(5)
C302' C301' H301' 125.9
C305' C301' H301' 125.5
Fe C302' C301' 69.8(3)
Fe C302' C303' 68.3(4)
Fe C302' H302' 126.3
C301' C302' C303' 105.9(5)
C301' C302' H302' 126.8
C303' C302' H302' 127.3
Fe C303' C302' 70.9(4)
Fe C303' C304' 70.6(4)
Fe C303' H303' 127.1
C302' C303' C304' 110.2(5)
C302' C303' H303' 122.3
C304' C303' H303' 127.5
Fe C304' C303' 69.1(4)
Fe C304' C305' 69.6(3)
Fe C304' H304' 124.0
C303' C304' C305' 107.1(5)
C303' C304' H304' 127.2
C305' C304' H304' 125.6
Fe C305' C301' 70.4(3)
Fe C305' C304' 69.8(3)
Fe C305' H305' 126.7
C301' C305' C304' 108.2(5)
C301' C305' H305' 126.7
C304' C305' H305' 125.1
Cl1 C0 Cl2 113.1(6)
Cl1 C0 H0a 105.8
Cl1 C0 H0b 106.9
Cl2 C0 H0a 112.2
Cl2 C0 H0b 113.3
H0a C0 H0b 104.9

loop_
_geom_bond_atom_site_label_1
_geom_bond_atom_site_label_2
_geom_bond_distance
Os P1 2.3278(9)
Os P2 2.2978(9)
Os C2 2.065(3)
Os C101 2.257(3)
Os C102 2.273(4)
Os C103 2.241(4)
Os C104 2.250(4)
Os C105 2.255(4)
Fe C301 2.047(4)
Fe C302 2.017(4)
Fe C303 2.037(4)
Fe C304 2.036(4)
Fe C305 2.032(4)
Fe C301' 2.058(5)
Fe C302' 2.057(5)
Fe C303' 2.022(7)
Fe C304' 2.042(6)
Fe C305' 2.039(5)
P1 C111 1.822(4)
P1 C121 1.835(4)
P1 C10 1.845(4)
C111 C112 1.404(6)
C111 C116 1.398(6)
C112 C113 1.387(7)
C112 H112 .958
C113 C114 1.379(8)
C113 H113 .970
C114 C115 1.370(10)
C114 H114 .955
C115 C116 1.393(7)
C115 H115 .956
C116 H116 .961
C121 C122 1.400(5)
C121 C126 1.394(5)
C122 C123 1.376(6)
C122 H122 .963
C123 C124 1.404(6)
C123 H123 .960
C124 C125 1.361(6)
C124 H124 .956
C125 C126 1.401(5)
C125 H125 .952
C126 H126 .942
C10 C20 1.531(6)
C10 H10a .953
C10 H10b .960
C20 P2 1.830(4)
C20 H20a .949
C20 H20b .957
P2 C211 1.853(4)
P2 C221 1.821(4)
C211 C212 1.402(5)
C211 C216 1.397(6)
C212 C213 1.383(6)
C212 H212 .959
C213 C214 1.386(7)
C213 H213 .957
C214 C215 1.378(8)
C214 H214 .965
C215 C216 1.392(6)
C215 H215 .943
C216 H216 .945
C221 C222 1.404(5)
C221 C226 1.390(5)
C222 C223 1.396(6)
C222 H222 .953
C223 C224 1.385(7)
C223 H223 .944
C224 C225 1.381(6)
C224 H224 .967
C225 C226 1.392(6)
C225 H225 .959
C226 H226 .961
C1 C11 1.433(6)
C1 C12 1.418(5)
C1 C2 1.396(5)
C11 N11 1.152(6)
C12 N12 1.161(6)
C2 C3 1.495(5)
C3 C4 1.372(5)
C3 C301 1.459(5)
C4 C41 1.429(5)
C4 C42 1.431(6)
C41 N41 1.151(6)
C42 N42 1.145(7)
C101 C102 1.399(6)
C101 C105 1.429(5)
C101 H101 .954
C102 C103 1.451(6)
C102 H102 .953
C103 C104 1.425(6)
C103 H103 .949
C104 C105 1.426(5)
C104 H104 .952
C105 H105 .950
C301 C302 1.434(5)
C301 C305 1.434(5)
C302 C303 1.425(5)
C302 H302 .963
C303 C304 1.423(6)
C303 H303 .948
C304 C305 1.406(6)
C304 H304 .948
C305 H305 .955
C301' C302' 1.423(8)
C301' C305' 1.421(7)
C301' H301' .940
C302' C303' 1.424(8)
C302' H302' .965
C303' C304' 1.402(10)
C303' H303' .964
C304' C305' 1.415(9)
C304' H304' .969
C305' H305' .966
C0 Cl1 1.775(10)
C0 Cl2 1.732(11)
C0 H0a .992
C0 H0b .965
